data_7217697
loop_
_publ_author_name
'Fang, Xin'
'Yuan, Xiong'
'Song, Yan-Bo'
'Wang, Jun-Dong'
'Lin, Mei-Jin'

_publ_section_title
;
 Cooperative lone pair--\p and coordination interactions in naphthalene
 diimide coordination networks
;
_journal_issue 38
_journal_name_full CrystEngComm
_journal_page_first 9090
_journal_paper_doi 10.1039/C4CE01233J
_journal_volume 16
_journal_year 2014
_chemical_formula_sum 'C36 H41 Cu N9 O14'
_chemical_formula_weight 887.32
_chemical_name_systematic
;
 ?
;
_space_group_IT_number 2
_symmetry_cell_setting triclinic
_symmetry_space_group_name_Hall '-P 1'
_symmetry_space_group_name_H-M 'P -1'
_atom_sites_solution_hydrogens geom
_atom_sites_solution_primary direct
_atom_sites_solution_secondary difmap
_audit_creation_method SHELXL-97
_cell_angle_alpha 91.05(3)
_cell_angle_beta 102.88(3)
_cell_angle_gamma 117.34(3)
_cell_formula_units_Z 2
_cell_length_a 12.355(3)
_cell_length_b 12.541(3)
_cell_length_c 14.681(3)
_cell_measurement_reflns_used 25
_cell_measurement_temperature 93(2)
_cell_measurement_theta_max 18
_cell_measurement_theta_min 12
_cell_volume 1950.6(10)
_computing_cell_refinement 'Nonius CAD4 software'
_computing_data_collection 'Nonius CAD4 software'
_computing_data_reduction 'XCAD (P.McArdle, 2000)'
_computing_molecular_graphics 'ORTEX (P.McArdle, 1995)'
_computing_publication_material 'SHELXL-97/2 (Sheldrick,1997)'
_computing_structure_refinement 'SHELXL-97 (Sheldrick, 1997)'
_computing_structure_solution 'SHELXS-97 (Sheldrick, 1990)'
_diffrn_ambient_temperature 93(2)
_diffrn_measured_fraction_theta_full 0.958
_diffrn_measured_fraction_theta_max 0.958
_diffrn_measurement_device_type '4-circle diffractometer'
_diffrn_measurement_method 'scintillation counter'
_diffrn_radiation_monochromator graphite
_diffrn_radiation_source 'fine-focus sealed tube'
_diffrn_radiation_type MoK\a
_diffrn_radiation_wavelength 0.71073
_diffrn_reflns_av_R_equivalents 0.0356
_diffrn_reflns_av_sigmaI/netI 0.0440
_diffrn_reflns_limit_h_max 16
_diffrn_reflns_limit_h_min -16
_diffrn_reflns_limit_k_max 16
_diffrn_reflns_limit_k_min -15
_diffrn_reflns_limit_l_max 17
_diffrn_reflns_limit_l_min -19
_diffrn_reflns_number 16364
_diffrn_reflns_theta_full 27.53
_diffrn_reflns_theta_max 27.53
_diffrn_reflns_theta_min 3.22
_exptl_absorpt_coefficient_mu 0.641
_exptl_absorpt_correction_T_max 1.00
_exptl_absorpt_correction_T_min 0.25
_exptl_absorpt_correction_type multi-scan
_exptl_crystal_colour Green
_exptl_crystal_density_diffrn 1.511
_exptl_crystal_density_method 'not measured'
_exptl_crystal_description Block
_exptl_crystal_F_000 922
_exptl_crystal_size_max 0.43
_exptl_crystal_size_mid 0.40
_exptl_crystal_size_min 0.28
_refine_diff_density_max 1.233
_refine_diff_density_min -0.913
_refine_diff_density_rms 0.084
_refine_ls_extinction_method none
_refine_ls_goodness_of_fit_ref 1.085
_refine_ls_hydrogen_treatment mixed
_refine_ls_matrix_type full
_refine_ls_number_parameters 556
_refine_ls_number_reflns 8609
_refine_ls_number_restraints 9
_refine_ls_restrained_S_all 1.093
_refine_ls_R_factor_all 0.0754
_refine_ls_R_factor_gt 0.0704
_refine_ls_shift/su_max 0.000
_refine_ls_shift/su_mean 0.000
_refine_ls_structure_factor_coef Fsqd
_refine_ls_weighting_details 'calc w=1/[\s^2^(Fo^2^)+(0.0751P)^2^+3.6591P] where P=(Fo^2^+2Fc^2^)/3'
_refine_ls_weighting_scheme calc
_refine_ls_wR_factor_gt 0.1711
_refine_ls_wR_factor_ref 0.1755
_reflns_number_gt 7898
_reflns_number_total 8609
_reflns_threshold_expression >2sigma(I)
_cod_data_source_file c4ce01233j2.cif
_cod_data_source_block 2
_cod_depositor_comments
;
The following automatic conversions were performed:

'_symmetry_cell_setting' value 'Triclinic' changed to 'triclinic'
according to
/usr/data/users/saulius/crontab/automatic-downloads/rss-feeds/RSC/lib/dictionaries/cif_core.dic
dictionary named 'cif_core.dic' version 2.4.2 from
2011-04-26.

'_exptl_absorpt_correction_type' value 'Multi-Scan'
changed to 'multi-scan' according to
/usr/data/users/saulius/crontab/automatic-downloads/rss-feeds/RSC/lib/dictionaries/cif_core.dic
dictionary named 'cif_core.dic' version 2.4.2 from 2011-04-26.

Automatic conversion script
Id: cif_fix_values 2281 2013-09-26 08:29:07Z andrius 

 Adding full bibliography for 7217694--7217700.cif.
;
_cod_original_cell_volume 1950.6(8)
_cod_original_sg_symbol_H-M P-1
_cod_database_code 7217697

loop_
_symmetry_equiv_pos_as_xyz
'x, y, z'
'-x, -y, -z'

loop_
_atom_site_label
_atom_site_type_symbol
_atom_site_fract_x
_atom_site_fract_y
_atom_site_fract_z
_atom_site_U_iso_or_equiv
_atom_site_adp_type
_atom_site_occupancy
_atom_site_symmetry_multiplicity
_atom_site_calc_flag
_atom_site_refinement_flags
Cu1 Cu 0.66818(3) 0.32124(3) 0.24625(3) 0.02711(13) Uani 1 1 d .
O1 O 1.2434(2) 0.62873(19) 0.42637(17) 0.0309(5) Uani 1 1 d .
O2 O 1.1260(2) 0.9212(2) 0.3756(2) 0.0398(6) Uani 1 1 d .
O3 O 0.5776(2) 0.3795(2) 0.3238(2) 0.0378(6) Uani 1 1 d D
H3A H 0.609(4) 0.4548(17) 0.333(3) 0.057 Uiso 1 1 d D
H3B H 0.4991(19) 0.355(4) 0.309(3) 0.057 Uiso 1 1 d D
O4 O 0.7239(2) 0.2446(2) 0.36625(18) 0.0335(5) Uani 1 1 d .
O5 O 0.8157(2) 0.2105(3) 0.26833(18) 0.0416(6) Uani 1 1 d .
O6 O 0.8183(3) 0.1362(3) 0.4009(2) 0.0433(6) Uani 1 1 d .
O7 O 0.6994(3) 0.3239(3) 0.1085(3) 0.0548(8) Uani 1 1 d .
O8 O 0.5728(4) 0.3946(4) 0.0977(4) 0.0945(16) Uani 1 1 d .
O9 O 0.6041(4) 0.3324(4) -0.0279(2) 0.0790(12) Uani 1 1 d .
O10 O 0.1925(2) -0.1388(2) -0.04825(18) 0.0375(6) Uani 1 1 d .
O11 O 0.2953(2) -0.2647(2) 0.23007(18) 0.0404(6) Uani 1 1 d .
O12 O 0.3280(3) 0.2932(3) 0.2897(3) 0.0521(8) Uani 1 1 d .
O13 O 0.6785(3) 0.6202(2) 0.3576(2) 0.0446(7) Uani 1 1 d .
O14 O 0.9692(4) 0.7627(5) 0.0808(3) 0.0824(13) Uani 1 1 d .
N1 N 1.1859(2) 0.7761(2) 0.40166(19) 0.0258(5) Uani 1 1 d .
N2 N 0.8230(2) 0.4818(2) 0.29449(19) 0.0259(5) Uani 1 1 d .
N4 N 0.7868(3) 0.1953(2) 0.3450(2) 0.0301(6) Uani 1 1 d .
N5 N 0.5270(2) 0.1517(2) 0.19672(19) 0.0277(6) Uani 1 1 d .
N6 N 0.2406(2) -0.2044(2) 0.09065(19) 0.0274(6) Uani 1 1 d .
N7 N 0.1662(3) 0.2734(4) 0.3447(3) 0.0508(9) Uani 1 1 d .
N8 N 0.6956(4) 0.7965(3) 0.3182(4) 0.0709(14) Uani 1 1 d .
N9 N 0.8270(7) 0.8244(7) 0.0494(7) 0.146(3) Uani 1 1 d .
N10 N 0.6216(3) 0.3505(3) 0.0583(2) 0.0400(7) Uani 1 1 d .
C1 C 1.5003(3) 0.7999(3) 0.5040(3) 0.0308(7) Uani 1 1 d .
H1 H 1.4794 0.7167 0.4991 0.037 Uiso 1 1 calc R
C2 C 1.4080(3) 0.8321(3) 0.4722(2) 0.0255(6) Uani 1 1 d .
C3 C 1.2753(3) 0.7364(3) 0.4329(2) 0.0262(6) Uani 1 1 d .
C4 C 1.4364(3) 0.9552(3) 0.4797(2) 0.0237(6) Uani 1 1 d .
C5 C 1.3435(3) 0.9901(3) 0.4485(2) 0.0270(6) Uani 1 1 d .
C6 C 1.3741(3) 1.1108(3) 0.4563(3) 0.0331(7) Uani 1 1 d .
H6 H 1.3104 1.1337 0.4349 0.040 Uiso 1 1 calc R
C7 C 1.2101(3) 0.8971(3) 0.4059(2) 0.0294(7) Uani 1 1 d .
C8 C 0.9977(3) 0.6608(3) 0.2707(2) 0.0306(7) Uani 1 1 d .
H8 H 1.0354 0.7147 0.2290 0.037 Uiso 1 1 calc R
C9 C 1.0573(3) 0.6820(3) 0.3651(2) 0.0264(6) Uani 1 1 d .
C10 C 0.9941(3) 0.6093(3) 0.4252(2) 0.0319(7) Uani 1 1 d .
H10 H 1.0307 0.6266 0.4914 0.038 Uiso 1 1 calc R
C11 C 0.8767(3) 0.5109(3) 0.3874(2) 0.0314(7) Uani 1 1 d .
H11 H 0.8324 0.4620 0.4290 0.038 Uiso 1 1 calc R
C12 C 0.8812(3) 0.5588(3) 0.2379(2) 0.0334(7) Uani 1 1 d .
H12 H 0.8407 0.5426 0.1723 0.040 Uiso 1 1 calc R
C13 C 0.4166(4) 0.1078(3) 0.2191(3) 0.0416(9) Uani 1 1 d .
H13 H 0.4040 0.1589 0.2594 0.050 Uiso 1 1 calc R
C14 C 0.3200(3) -0.0091(3) 0.1860(3) 0.0412(9) Uani 1 1 d .
H14 H 0.2422 -0.0376 0.2027 0.049 Uiso 1 1 calc R
C15 C 0.3391(3) -0.0828(3) 0.1285(2) 0.0278(7) Uani 1 1 d .
C16 C 0.4535(3) -0.0397(3) 0.1070(2) 0.0288(7) Uani 1 1 d .
H16 H 0.4692 -0.0901 0.0686 0.035 Uiso 1 1 calc R
C17 C 0.5449(3) 0.0778(3) 0.1423(2) 0.0298(7) Uani 1 1 d .
H17 H 0.6238 0.1075 0.1274 0.036 Uiso 1 1 calc R
C18 C 0.1703(3) -0.2232(3) -0.0030(2) 0.0295(7) Uani 1 1 d .
C19 C 0.0700(3) -0.3492(3) -0.0407(2) 0.0286(7) Uani 1 1 d .
C20 C 0.0494(3) -0.4403(3) 0.0177(2) 0.0248(6) Uani 1 1 d .
C21 C -0.0024(3) -0.3752(3) -0.1324(2) 0.0342(8) Uani 1 1 d .
H21 H 0.0139 -0.3130 -0.1715 0.041 Uiso 1 1 calc R
C22 C 0.1002(3) -0.5067(3) 0.1684(2) 0.0345(8) Uani 1 1 d .
H22 H 0.1497 -0.4891 0.2318 0.041 Uiso 1 1 calc R
C23 C 0.1242(3) -0.4165(3) 0.1116(2) 0.0283(7) Uani 1 1 d .
C24 C 0.2269(3) -0.2920(3) 0.1509(2) 0.0293(7) Uani 1 1 d .
C25 C 0.3671(5) 0.4470(5) 0.4100(4) 0.0666(14) Uani 1 1 d .
H25A H 0.4546 0.4796 0.4064 0.100 Uiso 1 1 calc R
H25B H 0.3624 0.4308 0.4744 0.100 Uiso 1 1 calc R
H25C H 0.3376 0.5062 0.3930 0.100 Uiso 1 1 calc R
C26 C 0.2858(4) 0.3321(4) 0.3432(3) 0.0460(9) Uani 1 1 d .
C27 C 0.0826(4) 0.1603(4) 0.2813(4) 0.0635(14) Uani 1 1 d .
H27A H 0.1102 0.1637 0.2233 0.095 Uiso 1 1 calc R
H27B H -0.0038 0.1486 0.2657 0.095 Uiso 1 1 calc R
H27C H 0.0852 0.0926 0.3122 0.095 Uiso 1 1 calc R
C28 C 0.1123(5) 0.3146(5) 0.4070(4) 0.0628(13) Uani 1 1 d .
H28A H 0.1750 0.3536 0.4677 0.094 Uiso 1 1 calc R
H28B H 0.0376 0.2451 0.4172 0.094 Uiso 1 1 calc R
H28C H 0.0881 0.3730 0.3782 0.094 Uiso 1 1 calc R
C29 C 0.5082(6) 0.6115(5) 0.2341(4) 0.087(2) Uani 1 1 d .
H29A H 0.4740 0.5237 0.2332 0.130 Uiso 1 1 calc R
H29B H 0.5192 0.6325 0.1716 0.130 Uiso 1 1 calc R
H29C H 0.4496 0.6363 0.2504 0.130 Uiso 1 1 calc R
C30 C 0.6346(4) 0.6764(4) 0.3068(3) 0.0502(10) Uani 1 1 d .
C31 C 0.8179(5) 0.8616(4) 0.3895(5) 0.0717(16) Uani 1 1 d .
H31A H 0.8112 0.8267 0.4485 0.108 Uiso 1 1 calc R
H31B H 0.8407 0.9475 0.4008 0.108 Uiso 1 1 calc R
H31C H 0.8831 0.8540 0.3666 0.108 Uiso 1 1 calc R
C32 C 0.6433(8) 0.8710(6) 0.2676(7) 0.137(4) Uani 1 1 d .
H32A H 0.5715 0.8196 0.2144 0.205 Uiso 1 1 calc R
H32B H 0.7087 0.9357 0.2442 0.205 Uiso 1 1 calc R
H32C H 0.6151 0.9069 0.3110 0.205 Uiso 1 1 calc R
C33 C 0.7572(7) 0.6376(6) -0.0302(6) 0.091(2) Uani 1 1 d .
H33A H 0.6825 0.6007 -0.0055 0.136 Uiso 1 1 calc R
H33B H 0.7884 0.5794 -0.0359 0.136 Uiso 1 1 calc R
H33C H 0.7347 0.6604 -0.0923 0.136 Uiso 1 1 calc R
C34 C 0.8567(8) 0.7470(7) 0.0350(5) 0.089(2) Uani 1 1 d .
C35 C 0.9377(14) 0.9407(13) 0.1089(15) 0.345(13) Uani 1 1 d U
H35A H 0.9683 0.9227 0.1711 0.517 Uiso 1 1 calc R
H35B H 0.9097 1.0011 0.1163 0.517 Uiso 1 1 calc R
H35C H 1.0061 0.9728 0.0772 0.517 Uiso 1 1 calc R
C36 C 0.7107(10) 0.8253(9) 0.0033(12) 0.261(11) Uani 1 1 d .
H36A H 0.7091 0.8373 -0.0627 0.392 Uiso 1 1 calc R
H36B H 0.7059 0.8914 0.0357 0.392 Uiso 1 1 calc R
H36C H 0.6385 0.7478 0.0057 0.392 Uiso 1 1 calc R

loop_
_atom_site_aniso_label
_atom_site_aniso_U_11
_atom_site_aniso_U_22
_atom_site_aniso_U_33
_atom_site_aniso_U_23
_atom_site_aniso_U_13
_atom_site_aniso_U_12
Cu1 0.01827(19) 0.0158(2) 0.0324(2) -0.00165(14) 0.00181(15) -0.00181(14)
O1 0.0212(10) 0.0159(10) 0.0418(13) 0.0028(9) 0.0029(9) 0.0000(9)
O2 0.0188(11) 0.0249(12) 0.0608(17) 0.0056(11) -0.0040(11) 0.0045(9)
O3 0.0232(11) 0.0212(11) 0.0588(17) -0.0016(11) 0.0053(11) 0.0048(10)
O4 0.0303(12) 0.0265(12) 0.0391(13) 0.0006(10) 0.0055(10) 0.0114(10)
O5 0.0333(13) 0.0538(17) 0.0338(13) 0.0067(12) 0.0080(11) 0.0177(12)
O6 0.0530(17) 0.0381(15) 0.0442(15) 0.0118(12) 0.0101(13) 0.0269(13)
O7 0.0292(14) 0.0336(15) 0.090(2) 0.0211(15) 0.0096(15) 0.0078(12)
O8 0.068(3) 0.066(3) 0.150(4) -0.023(3) 0.045(3) 0.026(2)
O9 0.093(3) 0.077(3) 0.0438(19) 0.0096(17) -0.0017(19) 0.030(2)
O10 0.0377(13) 0.0201(11) 0.0373(13) 0.0049(10) 0.0042(11) 0.0021(10)
O11 0.0365(13) 0.0269(12) 0.0304(12) -0.0009(10) -0.0059(10) -0.0010(10)
O12 0.0338(14) 0.0371(15) 0.081(2) -0.0018(15) 0.0146(15) 0.0138(12)
O13 0.0399(15) 0.0267(13) 0.0560(17) 0.0036(12) 0.0001(12) 0.0123(11)
O14 0.099(3) 0.139(4) 0.064(2) 0.045(2) 0.035(2) 0.095(3)
N1 0.0155(11) 0.0169(12) 0.0326(14) 0.0012(10) 0.0017(10) -0.0003(10)
N2 0.0184(12) 0.0184(12) 0.0299(13) -0.0007(10) 0.0025(10) 0.0016(10)
N4 0.0258(13) 0.0238(13) 0.0306(14) -0.0001(11) 0.0023(11) 0.0058(11)
N5 0.0210(12) 0.0187(12) 0.0319(14) -0.0007(10) 0.0063(10) 0.0005(10)
N6 0.0216(12) 0.0147(12) 0.0317(14) -0.0007(10) 0.0037(10) -0.0014(10)
N7 0.0398(19) 0.050(2) 0.060(2) 0.0067(17) 0.0120(17) 0.0195(17)
N8 0.061(3) 0.0310(19) 0.091(3) 0.016(2) -0.012(2) 0.0113(18)
N9 0.097(5) 0.117(6) 0.211(9) 0.022(6) -0.031(5) 0.074(5)
N10 0.0417(17) 0.0320(16) 0.0319(16) 0.0011(12) -0.0014(13) 0.0107(14)
C1 0.0212(15) 0.0159(14) 0.0457(19) 0.0031(13) 0.0033(13) 0.0035(12)
C2 0.0183(14) 0.0169(14) 0.0313(16) 0.0023(11) 0.0037(12) 0.0013(11)
C3 0.0185(14) 0.0186(14) 0.0309(16) 0.0017(12) 0.0051(12) 0.0006(11)
C4 0.0182(14) 0.0152(13) 0.0291(15) 0.0030(11) 0.0042(12) 0.0017(12)
C5 0.0172(13) 0.0211(15) 0.0334(16) 0.0041(12) 0.0027(12) 0.0031(12)
C6 0.0191(14) 0.0207(15) 0.049(2) 0.0046(14) 0.0002(14) 0.0051(12)
C7 0.0196(14) 0.0204(15) 0.0373(17) 0.0032(12) 0.0033(12) 0.0024(12)
C8 0.0229(15) 0.0237(15) 0.0338(17) 0.0030(13) 0.0046(13) 0.0028(13)
C9 0.0162(13) 0.0173(14) 0.0345(16) -0.0008(12) 0.0025(12) 0.0009(11)
C10 0.0240(15) 0.0272(16) 0.0286(16) 0.0006(13) 0.0033(12) 0.0009(13)
C11 0.0221(15) 0.0270(16) 0.0312(16) 0.0012(13) 0.0056(12) 0.0010(13)
C12 0.0245(15) 0.0283(17) 0.0298(16) 0.0023(13) 0.0009(13) 0.0009(13)
C13 0.0330(18) 0.0227(17) 0.057(2) -0.0095(15) 0.0218(17) -0.0007(14)
C14 0.0254(16) 0.0237(17) 0.062(2) -0.0072(16) 0.0199(16) -0.0023(14)
C15 0.0220(14) 0.0159(14) 0.0335(16) -0.0003(12) 0.0039(12) 0.0007(12)
C16 0.0241(15) 0.0217(15) 0.0328(16) -0.0007(12) 0.0078(12) 0.0046(12)
C17 0.0217(14) 0.0233(15) 0.0350(17) 0.0005(13) 0.0063(12) 0.0035(12)
C18 0.0260(15) 0.0198(15) 0.0328(16) 0.0030(12) 0.0061(13) 0.0034(12)
C19 0.0250(15) 0.0189(14) 0.0303(16) 0.0025(12) 0.0037(12) 0.0025(12)
C20 0.0192(13) 0.0163(14) 0.0307(15) 0.0015(12) 0.0044(12) 0.0027(12)
C21 0.0356(18) 0.0208(15) 0.0330(17) 0.0069(13) 0.0037(14) 0.0047(14)
C22 0.0307(17) 0.0259(16) 0.0286(16) 0.0036(13) -0.0042(13) 0.0038(14)
C23 0.0221(14) 0.0180(14) 0.0302(16) -0.0002(12) 0.0014(12) 0.0000(12)
C24 0.0246(15) 0.0212(15) 0.0295(16) -0.0004(12) 0.0038(12) 0.0022(12)
C25 0.045(3) 0.073(3) 0.074(3) -0.019(3) 0.006(2) 0.027(3)
C26 0.039(2) 0.041(2) 0.054(2) 0.0095(18) 0.0114(18) 0.0159(18)
C27 0.036(2) 0.043(2) 0.101(4) 0.009(3) 0.009(2) 0.0147(19)
C28 0.044(2) 0.081(4) 0.065(3) 0.007(3) 0.017(2) 0.031(3)
C29 0.089(4) 0.037(2) 0.080(4) 0.009(2) -0.036(3) 0.011(3)
C30 0.052(2) 0.032(2) 0.051(2) 0.0072(17) 0.0013(19) 0.0119(18)
C31 0.044(3) 0.033(2) 0.110(5) 0.004(3) -0.003(3) 0.005(2)
C32 0.110(6) 0.040(3) 0.182(9) 0.033(4) -0.055(6) 0.012(3)
C33 0.079(4) 0.062(4) 0.123(6) 0.003(4) 0.023(4) 0.029(3)
C34 0.129(6) 0.092(5) 0.082(4) 0.033(4) 0.053(5) 0.070(5)
C35 0.215(14) 0.186(13) 0.49(2) -0.192(14) -0.246(15) 0.136(11)
C36 0.111(7) 0.087(6) 0.49(3) -0.044(10) -0.139(11) 0.064(6)

loop_
_atom_type_symbol
_atom_type_description
_atom_type_scat_dispersion_real
_atom_type_scat_dispersion_imag
_atom_type_scat_source
C C 0.0033 0.0016 'International Tables Vol C Tables 4.2.6.8 and 6.1.1.4'
Cu Cu 0.3201 1.2651 'International Tables Vol C Tables 4.2.6.8 and 6.1.1.4'
N N 0.0061 0.0033 'International Tables Vol C Tables 4.2.6.8 and 6.1.1.4'
O O 0.0106 0.0060 'International Tables Vol C Tables 4.2.6.8 and 6.1.1.4'
H H 0.0000 0.0000 'International Tables Vol C Tables 4.2.6.8 and 6.1.1.4'

loop_
_geom_angle_atom_site_label_1
_geom_angle_atom_site_label_2
_geom_angle_atom_site_label_3
_geom_angle
_geom_angle_site_symmetry_1
_geom_angle_site_symmetry_3
N2 Cu1 N5 173.02(11) . .
N2 Cu1 O3 87.67(11) . .
N5 Cu1 O3 98.48(11) . .
N2 Cu1 O7 91.84(12) . .
N5 Cu1 O7 85.64(12) . .
O3 Cu1 O7 139.43(11) . .
N2 Cu1 O4 91.00(11) . .
N5 Cu1 O4 85.83(11) . .
O3 Cu1 O4 89.12(11) . .
O7 Cu1 O4 131.44(11) . .
N2 Cu1 O8 95.22(13) . .
N5 Cu1 O8 88.28(13) . .
O3 Cu1 O8 88.52(12) . .
O7 Cu1 O8 51.11(12) . .
O4 Cu1 O8 173.25(11) . .
N2 Cu1 O5 89.65(10) . .
N5 Cu1 O5 83.52(10) . .
O3 Cu1 O5 140.02(10) . .
O7 Cu1 O5 80.51(10) . .
O4 Cu1 O5 51.04(9) . .
O8 Cu1 O5 131.43(10) . .
Cu1 O3 H3A 113(3) . .
Cu1 O3 H3B 124(3) . .
H3A O3 H3B 103(4) . .
N4 O4 Cu1 108.6(2) . .
N4 O5 Cu1 81.67(19) . .
N10 O7 Cu1 105.8(3) . .
N10 O8 Cu1 83.1(3) . .
C3 N1 C7 126.0(2) . .
C3 N1 C9 115.8(3) . .
C7 N1 C9 118.2(3) . .
C11 N2 C12 117.7(3) . .
C11 N2 Cu1 118.8(2) . .
C12 N2 Cu1 123.3(2) . .
O6 N4 O5 122.4(3) . .
O6 N4 O4 119.3(3) . .
O5 N4 O4 118.3(3) . .
C17 N5 C13 118.1(3) . .
C17 N5 Cu1 119.3(2) . .
C13 N5 Cu1 122.5(2) . .
C24 N6 C18 126.7(3) . .
C24 N6 C15 116.3(3) . .
C18 N6 C15 117.0(3) . .
C26 N7 C28 123.7(4) . .
C26 N7 C27 118.7(4) . .
C28 N7 C27 117.6(4) . .
C30 N8 C31 119.2(4) . .
C30 N8 C32 123.5(5) . .
C31 N8 C32 117.2(4) . .
C34 N9 C36 127.1(9) . .
C34 N9 C35 112.7(8) . .
C36 N9 C35 119.1(8) . .
O8 N10 O9 125.4(5) . .
O8 N10 O7 117.7(4) . .
O9 N10 O7 116.8(4) . .
C2 C1 C6 120.5(3) . 2_876
C2 C1 H1 119.8 . .
C6 C1 H1 119.8 2_876 .
C1 C2 C4 120.8(3) . .
C1 C2 C3 119.7(3) . .
C4 C2 C3 119.5(3) . .
O1 C3 N1 120.4(3) . .
O1 C3 C2 123.1(3) . .
N1 C3 C2 116.5(3) . .
C5 C4 C2 121.8(3) . .
C5 C4 C4 119.9(4) . 2_876
C2 C4 C4 118.3(4) . 2_876
C6 C5 C4 120.5(3) . .
C6 C5 C7 119.1(3) . .
C4 C5 C7 120.4(3) . .
C5 C6 C1 120.0(3) . 2_876
C5 C6 H6 120.0 . .
C1 C6 H6 120.0 2_876 .
O2 C7 N1 120.5(3) . .
O2 C7 C5 123.7(3) . .
N1 C7 C5 115.8(3) . .
C9 C8 C12 118.3(3) . .
C9 C8 H8 120.8 . .
C12 C8 H8 120.8 . .
C8 C9 C10 119.2(3) . .
C8 C9 N1 121.1(3) . .
C10 C9 N1 119.6(3) . .
C9 C10 C11 118.8(3) . .
C9 C10 H10 120.6 . .
C11 C10 H10 120.6 . .
N2 C11 C10 122.5(3) . .
N2 C11 H11 118.8 . .
C10 C11 H11 118.8 . .
N2 C12 C8 122.9(3) . .
N2 C12 H12 118.5 . .
C8 C12 H12 118.5 . .
N5 C13 C14 122.6(3) . .
N5 C13 H13 118.7 . .
C14 C13 H13 118.7 . .
C15 C14 C13 118.5(3) . .
C15 C14 H14 120.8 . .
C13 C14 H14 120.8 . .
C14 C15 C16 119.4(3) . .
C14 C15 N6 120.6(3) . .
C16 C15 N6 120.0(3) . .
C15 C16 C17 118.7(3) . .
C15 C16 H16 120.6 . .
C17 C16 H16 120.6 . .
N5 C17 C16 122.6(3) . .
N5 C17 H17 118.7 . .
C16 C17 H17 118.7 . .
O10 C18 N6 120.2(3) . .
O10 C18 C19 123.7(3) . .
N6 C18 C19 116.1(3) . .
C21 C19 C20 120.8(3) . .
C21 C19 C18 119.6(3) . .
C20 C19 C18 119.6(3) . .
C19 C20 C23 121.9(3) . .
C19 C20 C20 119.3(4) . 2_545
C23 C20 C20 118.8(4) . 2_545
C19 C21 C22 120.4(3) . 2_545
C19 C21 H21 119.8 . .
C22 C21 H21 119.8 2_545 .
C23 C22 C21 119.8(3) . 2_545
C23 C22 H22 120.1 . .
C21 C22 H22 120.1 2_545 .
C22 C23 C20 120.9(3) . .
C22 C23 C24 119.2(3) . .
C20 C23 C24 119.9(3) . .
O11 C24 N6 120.4(3) . .
O11 C24 C23 123.8(3) . .
N6 C24 C23 115.7(3) . .
C26 C25 H25A 109.5 . .
C26 C25 H25B 109.5 . .
H25A C25 H25B 109.5 . .
C26 C25 H25C 109.5 . .
H25A C25 H25C 109.5 . .
H25B C25 H25C 109.5 . .
O12 C26 N7 121.6(4) . .
O12 C26 C25 122.1(4) . .
N7 C26 C25 116.3(4) . .
N7 C27 H27A 109.5 . .
N7 C27 H27B 109.5 . .
H27A C27 H27B 109.5 . .
N7 C27 H27C 109.5 . .
H27A C27 H27C 109.5 . .
H27B C27 H27C 109.5 . .
N7 C28 H28A 109.5 . .
N7 C28 H28B 109.5 . .
H28A C28 H28B 109.5 . .
N7 C28 H28C 109.5 . .
H28A C28 H28C 109.5 . .
H28B C28 H28C 109.5 . .
C30 C29 H29A 109.5 . .
C30 C29 H29B 109.5 . .
H29A C29 H29B 109.5 . .
C30 C29 H29C 109.5 . .
H29A C29 H29C 109.5 . .
H29B C29 H29C 109.5 . .
O13 C30 N8 120.0(4) . .
O13 C30 C29 121.7(4) . .
N8 C30 C29 118.2(4) . .
N8 C31 H31A 109.5 . .
N8 C31 H31B 109.5 . .
H31A C31 H31B 109.5 . .
N8 C31 H31C 109.5 . .
H31A C31 H31C 109.5 . .
H31B C31 H31C 109.5 . .
N8 C32 H32A 109.5 . .
N8 C32 H32B 109.5 . .
H32A C32 H32B 109.5 . .
N8 C32 H32C 109.5 . .
H32A C32 H32C 109.5 . .
H32B C32 H32C 109.5 . .
C34 C33 H33A 109.5 . .
C34 C33 H33B 109.5 . .
H33A C33 H33B 109.5 . .
C34 C33 H33C 109.5 . .
H33A C33 H33C 109.5 . .
H33B C33 H33C 109.5 . .
N9 C34 O14 119.3(8) . .
N9 C34 C33 115.1(8) . .
O14 C34 C33 125.5(6) . .
N9 C35 H35A 109.5 . .
N9 C35 H35B 109.5 . .
H35A C35 H35B 109.5 . .
N9 C35 H35C 109.5 . .
H35A C35 H35C 109.5 . .
H35B C35 H35C 109.5 . .
N9 C36 H36A 109.5 . .
N9 C36 H36B 109.5 . .
H36A C36 H36B 109.5 . .
N9 C36 H36C 109.5 . .
H36A C36 H36C 109.5 . .
H36B C36 H36C 109.5 . .

loop_
_geom_bond_atom_site_label_1
_geom_bond_atom_site_label_2
_geom_bond_distance
_geom_bond_site_symmetry_2
Cu1 N2 2.005(3) .
Cu1 N5 2.016(3) .
Cu1 O3 2.092(3) .
Cu1 O7 2.139(4) .
Cu1 O4 2.152(3) .
Cu1 O8 2.629(6) .
Cu1 O5 2.727(3) .
O1 C3 1.216(4) .
O2 C7 1.207(4) .
O3 H3A 0.835(19) .
O3 H3B 0.844(19) .
O4 N4 1.275(4) .
O5 N4 1.247(4) .
O6 N4 1.233(4) .
O7 N10 1.251(4) .
O8 N10 1.207(5) .
O9 N10 1.234(5) .
O10 C18 1.215(4) .
O11 C24 1.210(4) .
O12 C26 1.236(5) .
O13 C30 1.240(5) .
O14 C34 1.323(9) .
N1 C3 1.402(4) .
N1 C7 1.403(4) .
N1 C9 1.442(4) .
N2 C11 1.339(4) .
N2 C12 1.341(4) .
N5 C17 1.336(4) .
N5 C13 1.337(4) .
N6 C24 1.397(4) .
N6 C18 1.403(4) .
N6 C15 1.442(4) .
N7 C26 1.320(5) .
N7 C28 1.455(6) .
N7 C27 1.457(6) .
N8 C30 1.325(5) .
N8 C31 1.475(6) .
N8 C32 1.487(7) .
N9 C34 1.215(9) .
N9 C36 1.450(9) .
N9 C35 1.533(13) .
C1 C2 1.370(5) .
C1 C6 1.407(4) 2_876
C1 H1 0.9500 .
C2 C4 1.413(4) .
C2 C3 1.485(4) .
C4 C5 1.397(4) .
C4 C4 1.423(5) 2_876
C5 C6 1.377(5) .
C5 C7 1.489(4) .
C6 C1 1.407(4) 2_876
C6 H6 0.9500 .
C8 C9 1.372(5) .
C8 C12 1.385(4) .
C8 H8 0.9500 .
C9 C10 1.379(5) .
C10 C11 1.381(4) .
C10 H10 0.9500 .
C11 H11 0.9500 .
C12 H12 0.9500 .
C13 C14 1.386(5) .
C13 H13 0.9500 .
C14 C15 1.372(5) .
C14 H14 0.9500 .
C15 C16 1.375(4) .
C16 C17 1.378(4) .
C16 H16 0.9500 .
C17 H17 0.9500 .
C18 C19 1.484(4) .
C19 C21 1.377(5) .
C19 C20 1.405(4) .
C20 C23 1.416(4) .
C20 C20 1.418(6) 2_545
C21 C22 1.405(5) 2_545
C21 H21 0.9500 .
C22 C23 1.379(5) .
C22 C21 1.405(5) 2_545
C22 H22 0.9500 .
C23 C24 1.484(4) .
C25 C26 1.493(6) .
C25 H25A 0.9800 .
C25 H25B 0.9800 .
C25 H25C 0.9800 .
C27 H27A 0.9800 .
C27 H27B 0.9800 .
C27 H27C 0.9800 .
C28 H28A 0.9800 .
C28 H28B 0.9800 .
C28 H28C 0.9800 .
C29 C30 1.516(6) .
C29 H29A 0.9800 .
C29 H29B 0.9800 .
C29 H29C 0.9800 .
C31 H31A 0.9800 .
C31 H31B 0.9800 .
C31 H31C 0.9800 .
C32 H32A 0.9800 .
C32 H32B 0.9800 .
C32 H32C 0.9800 .
C33 C34 1.479(10) .
C33 H33A 0.9800 .
C33 H33B 0.9800 .
C33 H33C 0.9800 .
C35 H35A 0.9800 .
C35 H35B 0.9800 .
C35 H35C 0.9800 .
C36 H36A 0.9800 .
C36 H36B 0.9800 .
C36 H36C 0.9800 .

loop_
_geom_torsion_atom_site_label_1
_geom_torsion_atom_site_label_2
_geom_torsion_atom_site_label_3
_geom_torsion_atom_site_label_4
_geom_torsion
_geom_torsion_site_symmetry_1
_geom_torsion_site_symmetry_4
N2 Cu1 O4 N4 -92.6(2) . .
N5 Cu1 O4 N4 81.1(2) . .
O3 Cu1 O4 N4 179.7(2) . .
O7 Cu1 O4 N4 0.7(2) . .
O8 Cu1 O4 N4 110.2(9) . .
O5 Cu1 O4 N4 -3.90(17) . .
N2 Cu1 O5 N4 95.40(19) . .
N5 Cu1 O5 N4 -86.04(19) . .
O3 Cu1 O5 N4 9.4(2) . .
O7 Cu1 O5 N4 -172.7(2) . .
O4 Cu1 O5 N4 3.82(17) . .
O8 Cu1 O5 N4 -167.95(19) . .
N2 Cu1 O7 N10 -104.0(2) . .
N5 Cu1 O7 N10 82.6(2) . .
O3 Cu1 O7 N10 -15.4(3) . .
O4 Cu1 O7 N10 163.1(2) . .
O8 Cu1 O7 N10 -8.7(2) . .
O5 Cu1 O7 N10 166.7(2) . .
N2 Cu1 O8 N10 96.9(3) . .
N5 Cu1 O8 N10 -77.0(3) . .
O3 Cu1 O8 N10 -175.5(3) . .
O7 Cu1 O8 N10 8.8(2) . .
O4 Cu1 O8 N10 -106.0(9) . .
O5 Cu1 O8 N10 2.8(3) . .
N5 Cu1 N2 C11 -89.4(9) . .
O3 Cu1 N2 C11 62.5(3) . .
O7 Cu1 N2 C11 -158.1(3) . .
O4 Cu1 N2 C11 -26.6(3) . .
O8 Cu1 N2 C11 150.8(3) . .
O5 Cu1 N2 C11 -77.6(3) . .
N5 Cu1 N2 C12 85.7(10) . .
O3 Cu1 N2 C12 -122.4(3) . .
O7 Cu1 N2 C12 17.0(3) . .
O4 Cu1 N2 C12 148.6(3) . .
O8 Cu1 N2 C12 -34.1(3) . .
O5 Cu1 N2 C12 97.5(3) . .
Cu1 O5 N4 O6 175.3(3) . .
Cu1 O5 N4 O4 -5.7(2) . .
Cu1 O4 N4 O6 -173.4(2) . .
Cu1 O4 N4 O5 7.6(3) . .
N2 Cu1 N5 C17 -27.5(10) . .
O3 Cu1 N5 C17 -179.1(3) . .
O7 Cu1 N5 C17 41.6(3) . .
O4 Cu1 N5 C17 -90.6(3) . .
O8 Cu1 N5 C17 92.7(3) . .
O5 Cu1 N5 C17 -39.3(3) . .
N2 Cu1 N5 C13 149.9(8) . .
O3 Cu1 N5 C13 -1.7(3) . .
O7 Cu1 N5 C13 -141.1(3) . .
O4 Cu1 N5 C13 86.8(3) . .
O8 Cu1 N5 C13 -90.0(3) . .
O5 Cu1 N5 C13 138.0(3) . .
Cu1 O8 N10 O9 169.0(4) . .
Cu1 O8 N10 O7 -13.3(3) . .
Cu1 O7 N10 O8 16.9(4) . .
Cu1 O7 N10 O9 -165.2(3) . .
C6 C1 C2 C4 -0.8(5) 2_876 .
C6 C1 C2 C3 -178.3(3) 2_876 .
C7 N1 C3 O1 179.4(3) . .
C9 N1 C3 O1 1.6(5) . .
C7 N1 C3 C2 -1.3(5) . .
C9 N1 C3 C2 -179.1(3) . .
C1 C2 C3 O1 -0.7(5) . .
C4 C2 C3 O1 -178.2(3) . .
C1 C2 C3 N1 -179.9(3) . .
C4 C2 C3 N1 2.5(4) . .
C1 C2 C4 C5 -179.5(3) . .
C3 C2 C4 C5 -2.0(5) . .
C1 C2 C4 C4 0.6(6) . 2_876
C3 C2 C4 C4 178.1(3) . 2_876
C2 C4 C5 C6 -179.7(3) . .
C4 C4 C5 C6 0.2(6) 2_876 .
C2 C4 C5 C7 0.1(5) . .
C4 C4 C5 C7 -180.0(4) 2_876 .
C4 C5 C6 C1 0.0(5) . 2_876
C7 C5 C6 C1 -179.8(3) . 2_876
C3 N1 C7 O2 178.8(3) . .
C9 N1 C7 O2 -3.4(5) . .
C3 N1 C7 C5 -0.5(5) . .
C9 N1 C7 C5 177.2(3) . .
C6 C5 C7 O2 1.6(6) . .
C4 C5 C7 O2 -178.2(3) . .
C6 C5 C7 N1 -179.0(3) . .
C4 C5 C7 N1 1.1(5) . .
C12 C8 C9 C10 -6.9(5) . .
C12 C8 C9 N1 171.0(3) . .
C3 N1 C9 C8 -110.1(4) . .
C7 N1 C9 C8 71.9(4) . .
C3 N1 C9 C10 67.7(4) . .
C7 N1 C9 C10 -110.2(4) . .
C8 C9 C10 C11 5.5(5) . .
N1 C9 C10 C11 -172.5(3) . .
C12 N2 C11 C10 -6.6(5) . .
Cu1 N2 C11 C10 168.9(3) . .
C9 C10 C11 N2 1.5(6) . .
C11 N2 C12 C8 5.0(5) . .
Cu1 N2 C12 C8 -170.3(3) . .
C9 C8 C12 N2 1.7(6) . .
C17 N5 C13 C14 -1.9(6) . .
Cu1 N5 C13 C14 -179.3(3) . .
N5 C13 C14 C15 0.5(7) . .
C13 C14 C15 C16 1.3(6) . .
C13 C14 C15 N6 -178.8(4) . .
C24 N6 C15 C14 -80.8(4) . .
C18 N6 C15 C14 100.4(4) . .
C24 N6 C15 C16 99.2(4) . .
C18 N6 C15 C16 -79.6(4) . .
C14 C15 C16 C17 -1.6(5) . .
N6 C15 C16 C17 178.5(3) . .
C13 N5 C17 C16 1.6(5) . .
Cu1 N5 C17 C16 179.1(3) . .
C15 C16 C17 N5 0.1(5) . .
C24 N6 C18 O10 -179.5(3) . .
C15 N6 C18 O10 -0.8(5) . .
C24 N6 C18 C19 0.9(5) . .
C15 N6 C18 C19 179.6(3) . .
O10 C18 C19 C21 1.0(6) . .
N6 C18 C19 C21 -179.4(3) . .
O10 C18 C19 C20 -178.4(3) . .
N6 C18 C19 C20 1.1(5) . .
C21 C19 C20 C23 178.6(3) . .
C18 C19 C20 C23 -1.9(5) . .
C21 C19 C20 C20 -1.5(6) . 2_545
C18 C19 C20 C20 177.9(4) . 2_545
C20 C19 C21 C22 1.3(6) . 2_545
C18 C19 C21 C22 -178.1(3) . 2_545
C21 C22 C23 C20 1.7(6) 2_545 .
C21 C22 C23 C24 179.3(3) 2_545 .
C19 C20 C23 C22 178.4(3) . .
C20 C20 C23 C22 -1.5(6) 2_545 .
C19 C20 C23 C24 0.8(5) . .
C20 C20 C23 C24 -179.1(4) 2_545 .
C18 N6 C24 O11 178.6(3) . .
C15 N6 C24 O11 -0.1(5) . .
C18 N6 C24 C23 -2.0(5) . .
C15 N6 C24 C23 179.3(3) . .
C22 C23 C24 O11 2.8(6) . .
C20 C23 C24 O11 -179.5(4) . .
C22 C23 C24 N6 -176.5(3) . .
C20 C23 C24 N6 1.1(5) . .
C28 N7 C26 O12 179.3(4) . .
C27 N7 C26 O12 -0.1(7) . .
C28 N7 C26 C25 -0.3(7) . .
C27 N7 C26 C25 -179.7(5) . .
C31 N8 C30 O13 2.1(8) . .
C32 N8 C30 O13 -173.1(7) . .
C31 N8 C30 C29 179.1(6) . .
C32 N8 C30 C29 3.8(10) . .
C36 N9 C34 O14 177.3(12) . .
C35 N9 C34 O14 9.5(15) . .
C36 N9 C34 C33 -6.1(17) . .
C35 N9 C34 C33 -173.9(12) . .
